data_1513820
loop_
_publ_author_name
'Zhang, Dewu'
'Ge, Hanlin'
'Zou, Jian-Hua'
'Tao, Xiaoyu'
'Chen, Ridao'
'Dai, Jungui'

_publ_section_title
;
 Periconianone A, a New 6/6/6 Carbocyclic Sesquiterpenoid from Endophytic
 Fungus Periconia sp. with Neural Anti-inflammatory Activity.
;
_journal_issue 5
_journal_name_full 'Organic letters'
_journal_page_first 1410
_journal_page_last 1413
_journal_paper_doi 10.1021/ol500197x
_journal_volume 16
_journal_year 2014
_chemical_absolute_configuration ad
_chemical_formula_moiety 'C15 H18 O4'
_chemical_formula_sum 'C15 H18 O4'
_chemical_formula_weight 262.29
_chemical_name_systematic
; 
 ? 
;
_space_group_IT_number 4
_symmetry_cell_setting monoclinic
_symmetry_space_group_name_Hall 'P 2yb'
_symmetry_space_group_name_H-M 'P 1 21 1'
_atom_sites_solution_hydrogens geom
_atom_sites_solution_primary direct
_atom_sites_solution_secondary difmap
_audit_creation_method SHELXL-97
_cell_angle_alpha 90.00
_cell_angle_beta 93.644(10)
_cell_angle_gamma 90.00
_cell_formula_units_Z 4
_cell_length_a 7.618(5)
_cell_length_b 8.981(5)
_cell_length_c 18.678(12)
_cell_measurement_temperature 373(2)
_cell_measurement_theta_max 72.26
_cell_measurement_theta_min 2.37
_cell_volume 1275.3(14)
_computing_cell_refinement 'CrystalClear (Rigaku Inc., 2008)'
_computing_data_collection 'CrystalClear (Rigaku Inc., 2008)'
_computing_data_reduction 'CrystalClear (Rigaku Inc., 2008)'
_computing_molecular_graphics ORTEPII(Johnson,1976)andPLUTON(Spek,1990)
_computing_publication_material 'SHELXL97(Sheldrick, 1997)'
_computing_structure_refinement 'SHELXL-97 (Sheldrick, 1997)'
_computing_structure_solution 'SHELXS-97 (Sheldrick, 1990)'
_diffrn_ambient_temperature 373(2)
_diffrn_detector_area_resol_mean 22.2222
_diffrn_measured_fraction_theta_full 0.978
_diffrn_measured_fraction_theta_max 0.978
_diffrn_measurement_device_type 'MicroMax 002+'
_diffrn_measurement_method \f\k
_diffrn_radiation_monochromator graphite
_diffrn_radiation_source 'fine-focus sealed tube'
_diffrn_radiation_type CuK\a
_diffrn_radiation_wavelength 1.54178
_diffrn_reflns_av_R_equivalents 0.0393
_diffrn_reflns_av_sigmaI/netI 0.0341
_diffrn_reflns_limit_h_max 9
_diffrn_reflns_limit_h_min -8
_diffrn_reflns_limit_k_max 8
_diffrn_reflns_limit_k_min -10
_diffrn_reflns_limit_l_max 20
_diffrn_reflns_limit_l_min -23
_diffrn_reflns_number 11033
_diffrn_reflns_theta_full 72.26
_diffrn_reflns_theta_max 72.26
_diffrn_reflns_theta_min 2.37
_diffrn_standards_decay_% 0
_diffrn_standards_interval_count 0
_diffrn_standards_interval_time 0
_diffrn_standards_number 0
_exptl_absorpt_coefficient_mu 0.808
_exptl_absorpt_correction_T_max 0.879
_exptl_absorpt_correction_T_min 0.742
_exptl_absorpt_correction_type multi-scan
_exptl_absorpt_process_details 'Higashi, T. (1995).'
_exptl_crystal_colour Colorless
_exptl_crystal_density_diffrn 1.366
_exptl_crystal_density_meas 1.366
_exptl_crystal_density_method 'not measured'
_exptl_crystal_description Prism
_exptl_crystal_F_000 560
_exptl_crystal_size_max 0.43
_exptl_crystal_size_mid 0.38
_exptl_crystal_size_min 0.16
_refine_diff_density_max 0.213
_refine_diff_density_min -0.287
_refine_diff_density_rms 0.065
_refine_ls_abs_structure_details 'Flack H D (1983), Acta Cryst. A39, 876-881'
_refine_ls_abs_structure_Flack -0.02(15)
_refine_ls_extinction_coef 0.062(2)
_refine_ls_extinction_expression Fc^*^=kFc[1+0.001xFc^2^\l^3^/sin(2\q)]^-1/4^
_refine_ls_extinction_method SHELXL
_refine_ls_goodness_of_fit_ref 1.048
_refine_ls_hydrogen_treatment mixed
_refine_ls_matrix_type full
_refine_ls_number_parameters 362
_refine_ls_number_reflns 3602
_refine_ls_number_restraints 1
_refine_ls_restrained_S_all 1.048
_refine_ls_R_factor_all 0.0422
_refine_ls_R_factor_gt 0.0414
_refine_ls_shift/su_max 0.000
_refine_ls_shift/su_mean 0.000
_refine_ls_structure_factor_coef Fsqd
_refine_ls_weighting_details 'calc w=1/[\s^2^(Fo^2^)+(0.0803P)^2^+0.0000P] where P=(Fo^2^+2Fc^2^)/3'
_refine_ls_weighting_scheme calc
_refine_ls_wR_factor_gt 0.1010
_refine_ls_wR_factor_ref 0.1021
_reflns_number_gt 3439
_reflns_number_total 3602
_reflns_threshold_expression >2sigma(I)
_cod_data_source_file ol500197x_si_002.cif
_cod_data_source_block 5450
_cod_depositor_comments
;
The following automatic conversions were performed:

'_exptl_absorpt_correction_type' value 'Multi-scan' changed to
'multi-scan' according to
/usr/data/users/saulius/crontab/automatic-downloads/current/ACS/lib/dictionaries/cif_core.dic
dictionary named 'cif_core.dic' version 2.4.2 from 2011-04-26.

Automatic conversion script
Id: cif_fix_values 2281 2013-09-26 08:29:07Z andrius 
;
_cod_original_sg_symbol_H-M 'P 21 '
_cod_database_code 1513820

loop_
_symmetry_equiv_pos_as_xyz
'x, y, z'
'-x, y+1/2, -z'

loop_
_atom_site_label
_atom_site_type_symbol
_atom_site_fract_x
_atom_site_fract_y
_atom_site_fract_z
_atom_site_U_iso_or_equiv
_atom_site_adp_type
_atom_site_occupancy
_atom_site_symmetry_multiplicity
_atom_site_calc_flag
_atom_site_refinement_flags
O1A O -0.3316(2) 2.0068(2) 0.01065(9) 0.0569(4) Uani 1 1 d .
O2A O -0.3484(3) 1.3084(2) 0.17617(10) 0.0597(5) Uani 1 1 d .
O3A O -0.2030(2) 1.5003(2) 0.27093(8) 0.0497(4) Uani 1 1 d .
H3AA H -0.263(5) 1.409(5) 0.2739(18) 0.074 Uiso 1 1 d .
O4A O -0.54833(17) 1.87609(18) 0.14250(7) 0.0386(3) Uani 1 1 d .
H4AA H -0.513(4) 1.932(4) 0.1834(16) 0.058 Uiso 1 1 d .
C1A C -0.2645(3) 1.6235(3) -0.02246(11) 0.0495(6) Uani 1 1 d .
H1AA H -0.2677 1.5563 -0.0604 0.059 Uiso 1 1 calc R
C2A C -0.3063(3) 1.7656(3) -0.03360(11) 0.0503(6) Uani 1 1 d .
H2AA H -0.3421 1.7959 -0.0799 0.060 Uiso 1 1 calc R
C3A C -0.2982(3) 1.8769(3) 0.02412(10) 0.0406(5) Uani 1 1 d .
C4A C -0.2534(2) 1.8236(2) 0.10146(9) 0.0326(4) Uani 1 1 d .
C5A C -0.1211(2) 1.6911(2) 0.09830(10) 0.0354(4) Uani 1 1 d .
C6A C -0.0796(2) 1.6258(3) 0.17258(11) 0.0386(4) Uani 1 1 d .
H6A H 0.0131 1.5522 0.1705 0.046 Uiso 1 1 calc R
H6B H -0.0385 1.7040 0.2053 0.046 Uiso 1 1 calc R
C7A C -0.2411(2) 1.5542(2) 0.19970(10) 0.0353(4) Uani 1 1 d .
C8A C -0.2887(3) 1.4214(2) 0.15137(11) 0.0407(5) Uani 1 1 d .
C9A C -0.2710(3) 1.4448(3) 0.07495(12) 0.0441(5) Uani 1 1 d .
H9AB H -0.2999 1.3683 0.0428 0.053 Uiso 1 1 calc R
C10A C -0.2136(3) 1.5751(3) 0.05052(11) 0.0398(5) Uani 1 1 d .
C11A C -0.3933(2) 1.6687(2) 0.20057(9) 0.0326(4) Uani 1 1 d .
H11A H -0.3605 1.7396 0.2390 0.039 Uiso 1 1 calc R
C12A C -0.4255(2) 1.7614(2) 0.13145(9) 0.0305(4) Uani 1 1 d .
H12A H -0.4796 1.6948 0.0948 0.037 Uiso 1 1 calc R
C13A C -0.5651(3) 1.5966(3) 0.22016(12) 0.0491(5) Uani 1 1 d .
H13A H -0.6498 1.6728 0.2287 0.074 Uiso 1 1 calc R
H13B H -0.5442 1.5377 0.2627 0.074 Uiso 1 1 calc R
H13C H -0.6094 1.5341 0.1814 0.074 Uiso 1 1 calc R
C14A C -0.1809(3) 1.9551(3) 0.14580(11) 0.0427(4) Uani 1 1 d .
H14A H -0.2659 2.0341 0.1441 0.064 Uiso 1 1 calc R
H14B H -0.0743 1.9897 0.1266 0.064 Uiso 1 1 calc R
H14C H -0.1568 1.9243 0.1947 0.064 Uiso 1 1 calc R
C15A C 0.0510(3) 1.7376(3) 0.06670(14) 0.0530(6) Uani 1 1 d .
H15A H 0.1161 1.6504 0.0549 0.079 Uiso 1 1 calc R
H15B H 0.1196 1.7961 0.1012 0.079 Uiso 1 1 calc R
H15C H 0.0254 1.7955 0.0241 0.079 Uiso 1 1 calc R
O1B O 0.5686(2) 0.7475(2) 0.40173(10) 0.0530(4) Uani 1 1 d .
O2B O -0.18688(18) 1.1934(2) 0.31405(8) 0.0458(4) Uani 1 1 d .
O3B O 0.08663(19) 1.36355(17) 0.36172(8) 0.0389(3) Uani 1 1 d .
H3BA H 0.012(4) 1.397(4) 0.3286(16) 0.058 Uiso 1 1 d .
O4B O 0.50401(17) 1.00740(18) 0.28131(7) 0.0354(3) Uani 1 1 d .
H4BA H 0.565(4) 1.070(4) 0.2899(16) 0.053 Uiso 1 1 d .
C1B C 0.1029(3) 0.7441(2) 0.38966(9) 0.0355(4) Uani 1 1 d .
H1BA H 0.0090 0.6778 0.3860 0.043 Uiso 1 1 calc R
C2B C 0.2684(3) 0.6940(2) 0.39037(10) 0.0393(4) Uani 1 1 d .
H2BA H 0.2883 0.5924 0.3859 0.047 Uiso 1 1 calc R
C3B C 0.4207(2) 0.7965(2) 0.39817(9) 0.0344(4) Uani 1 1 d .
C4B C 0.3840(2) 0.9649(2) 0.39905(8) 0.0279(4) Uani 1 1 d .
C5B C 0.2111(2) 0.9920(2) 0.43768(8) 0.0270(3) Uani 1 1 d .
C6B C 0.1632(2) 1.1558(2) 0.43717(9) 0.0312(4) Uani 1 1 d .
H6C H 0.2623 1.2134 0.4571 0.037 Uiso 1 1 calc R
H6D H 0.0651 1.1718 0.4669 0.037 Uiso 1 1 calc R
C7B C 0.1136(2) 1.2084(2) 0.36098(9) 0.0289(4) Uani 1 1 d .
C8B C -0.0587(2) 1.1271(2) 0.34051(9) 0.0315(4) Uani 1 1 d .
C9B C -0.0600(2) 0.9675(2) 0.35454(9) 0.0326(4) Uani 1 1 d .
H9BB H -0.1531 0.9098 0.3356 0.039 Uiso 1 1 calc R
C10B C 0.0719(2) 0.9025(2) 0.39459(9) 0.0295(4) Uani 1 1 d .
C11B C 0.2654(2) 1.1728(2) 0.31146(8) 0.0291(4) Uani 1 1 d .
H11B H 0.3597 1.2438 0.3248 0.035 Uiso 1 1 calc R
C12B C 0.3487(2) 1.0168(2) 0.31960(8) 0.0277(3) Uani 1 1 d .
H12B H 0.2641 0.9465 0.2968 0.033 Uiso 1 1 calc R
C13B C 0.2111(3) 1.2037(3) 0.23286(10) 0.0426(5) Uani 1 1 d .
H13D H 0.3119 1.1948 0.2048 0.064 Uiso 1 1 calc R
H13E H 0.1641 1.3026 0.2281 0.064 Uiso 1 1 calc R
H13F H 0.1233 1.1330 0.2162 0.064 Uiso 1 1 calc R
C14B C 0.5413(2) 1.0455(3) 0.43628(10) 0.0381(4) Uani 1 1 d .
H14D H 0.6483 1.0065 0.4191 0.057 Uiso 1 1 calc R
H14E H 0.5412 1.0304 0.4872 0.057 Uiso 1 1 calc R
H14F H 0.5333 1.1500 0.4259 0.057 Uiso 1 1 calc R
C15B C 0.2241(3) 0.9372(3) 0.51593(9) 0.0378(4) Uani 1 1 d .
H15D H 0.1088 0.9349 0.5339 0.057 Uiso 1 1 calc R
H15E H 0.2979 1.0035 0.5447 0.057 Uiso 1 1 calc R
H15F H 0.2738 0.8389 0.5180 0.057 Uiso 1 1 calc R

loop_
_atom_site_aniso_label
_atom_site_aniso_U_11
_atom_site_aniso_U_22
_atom_site_aniso_U_33
_atom_site_aniso_U_23
_atom_site_aniso_U_13
_atom_site_aniso_U_12
O1A 0.0680(10) 0.0540(11) 0.0490(9) 0.0177(8) 0.0054(7) 0.0032(8)
O2A 0.0756(11) 0.0357(10) 0.0666(10) 0.0053(8) -0.0047(9) -0.0065(8)
O3A 0.0607(9) 0.0453(9) 0.0413(8) 0.0128(7) -0.0100(6) 0.0013(8)
O4A 0.0378(7) 0.0433(9) 0.0346(6) -0.0009(6) 0.0025(5) 0.0115(6)
C1A 0.0509(11) 0.0663(17) 0.0319(9) -0.0153(10) 0.0072(8) -0.0039(11)
C2A 0.0538(12) 0.0702(17) 0.0270(9) -0.0013(10) 0.0046(8) 0.0004(11)
C3A 0.0391(9) 0.0479(13) 0.0351(9) 0.0059(9) 0.0052(7) -0.0029(8)
C4A 0.0337(8) 0.0348(11) 0.0293(8) -0.0015(7) 0.0029(6) -0.0023(7)
C5A 0.0310(8) 0.0393(11) 0.0362(8) -0.0066(8) 0.0034(6) -0.0013(7)
C6A 0.0315(8) 0.0392(11) 0.0441(10) -0.0034(8) -0.0050(7) 0.0022(8)
C7A 0.0386(9) 0.0328(10) 0.0336(9) 0.0018(7) -0.0038(7) 0.0014(7)
C8A 0.0404(9) 0.0309(11) 0.0499(11) -0.0018(8) -0.0034(8) 0.0022(7)
C9A 0.0439(10) 0.0411(12) 0.0474(11) -0.0146(9) 0.0031(8) 0.0007(9)
C10A 0.0357(9) 0.0468(12) 0.0372(9) -0.0129(9) 0.0047(7) 0.0035(8)
C11A 0.0374(8) 0.0337(10) 0.0268(8) 0.0002(7) 0.0027(6) 0.0005(7)
C12A 0.0312(8) 0.0340(10) 0.0263(7) -0.0021(7) 0.0012(6) 0.0020(7)
C13A 0.0470(11) 0.0511(14) 0.0505(12) 0.0077(10) 0.0124(9) -0.0018(9)
C14A 0.0495(10) 0.0356(11) 0.0427(10) -0.0049(9) 0.0014(8) -0.0060(8)
C15A 0.0342(10) 0.0670(17) 0.0587(12) -0.0020(12) 0.0115(9) -0.0034(10)
O1B 0.0440(8) 0.0479(10) 0.0673(10) 0.0056(8) 0.0055(7) 0.0146(7)
O2B 0.0335(7) 0.0479(9) 0.0553(8) 0.0150(7) -0.0031(6) -0.0006(6)
O3B 0.0429(7) 0.0281(8) 0.0457(7) 0.0008(6) 0.0026(6) 0.0021(6)
O4B 0.0338(6) 0.0406(8) 0.0331(6) -0.0060(6) 0.0136(5) -0.0043(6)
C1B 0.0420(9) 0.0312(10) 0.0334(9) 0.0012(7) 0.0031(7) -0.0091(8)
C2B 0.0529(11) 0.0282(10) 0.0370(9) 0.0012(8) 0.0053(8) 0.0018(8)
C3B 0.0390(9) 0.0372(11) 0.0273(8) 0.0028(7) 0.0037(6) 0.0069(8)
C4B 0.0267(7) 0.0337(10) 0.0235(7) -0.0028(6) 0.0030(5) -0.0013(7)
C5B 0.0279(7) 0.0301(9) 0.0234(7) -0.0007(6) 0.0043(5) -0.0002(6)
C6B 0.0340(8) 0.0329(10) 0.0275(8) -0.0028(7) 0.0067(6) -0.0006(7)
C7B 0.0318(8) 0.0240(9) 0.0313(8) 0.0009(7) 0.0052(6) -0.0005(6)
C8B 0.0287(8) 0.0343(10) 0.0318(8) 0.0025(7) 0.0052(6) -0.0012(7)
C9B 0.0269(7) 0.0362(11) 0.0350(8) 0.0010(7) 0.0031(6) -0.0066(7)
C10B 0.0318(8) 0.0306(10) 0.0268(8) 0.0012(6) 0.0073(6) -0.0065(7)
C11B 0.0303(7) 0.0294(9) 0.0281(8) 0.0021(7) 0.0045(6) -0.0058(7)
C12B 0.0277(7) 0.0319(10) 0.0240(7) -0.0011(6) 0.0063(5) -0.0026(6)
C13B 0.0491(10) 0.0486(13) 0.0306(9) 0.0113(8) 0.0069(7) 0.0010(9)
C14B 0.0287(8) 0.0496(13) 0.0357(9) -0.0065(8) -0.0005(7) -0.0014(8)
C15B 0.0476(10) 0.0400(11) 0.0263(8) 0.0035(7) 0.0059(7) -0.0024(8)

loop_
_atom_type_symbol
_atom_type_description
_atom_type_scat_dispersion_real
_atom_type_scat_dispersion_imag
_atom_type_scat_source
C C 0.0181 0.0091 'International Tables Vol C Tables 4.2.6.8 and 6.1.1.4'
H H 0.0000 0.0000 'International Tables Vol C Tables 4.2.6.8 and 6.1.1.4'
O O 0.0492 0.0322 'International Tables Vol C Tables 4.2.6.8 and 6.1.1.4'

loop_
_geom_angle_atom_site_label_1
_geom_angle_atom_site_label_2
_geom_angle_atom_site_label_3
_geom_angle
C7A O3A H3AA 106(2)
C12A O4A H4AA 110(2)
C2A C1A C10A 118.6(2)
C2A C1A H1AA 120.7
C10A C1A H1AA 120.7
C1A C2A C3A 122.7(2)
C1A C2A H2AA 118.6
C3A C2A H2AA 118.6
O1A C3A C2A 120.14(19)
O1A C3A C4A 121.5(2)
C2A C3A C4A 118.3(2)
C14A C4A C3A 108.67(17)
C14A C4A C12A 111.46(15)
C3A C4A C12A 107.86(14)
C14A C4A C5A 113.43(15)
C3A C4A C5A 107.83(15)
C12A C4A C5A 107.39(16)
C10A C5A C6A 109.50(18)
C10A C5A C15A 109.77(17)
C6A C5A C15A 108.92(16)
C10A C5A C4A 105.58(15)
C6A C5A C4A 110.86(15)
C15A C5A C4A 112.15(19)
C7A C6A C5A 110.21(14)
C7A C6A H6A 109.6
C5A C6A H6A 109.6
C7A C6A H6B 109.6
C5A C6A H6B 109.6
H6A C6A H6B 108.1
O3A C7A C6A 109.66(15)
O3A C7A C8A 108.21(18)
C6A C7A C8A 107.69(17)
O3A C7A C11A 108.84(15)
C6A C7A C11A 110.39(18)
C8A C7A C11A 112.01(15)
O2A C8A C9A 123.6(2)
O2A C8A C7A 120.5(2)
C9A C8A C7A 115.66(19)
C10A C9A C8A 120.8(2)
C10A C9A H9AB 119.6
C8A C9A H9AB 119.6
C9A C10A C1A 120.3(2)
C9A C10A C5A 123.33(19)
C1A C10A C5A 115.5(2)
C13A C11A C12A 109.65(15)
C13A C11A C7A 112.01(18)
C12A C11A C7A 115.37(14)
C13A C11A H11A 106.4
C12A C11A H11A 106.4
C7A C11A H11A 106.4
O4A C12A C11A 110.02(14)
O4A C12A C4A 111.68(17)
C11A C12A C4A 113.63(14)
O4A C12A H12A 107.1
C11A C12A H12A 107.1
C4A C12A H12A 107.1
C11A C13A H13A 109.5
C11A C13A H13B 109.5
H13A C13A H13B 109.5
C11A C13A H13C 109.5
H13A C13A H13C 109.5
H13B C13A H13C 109.5
C4A C14A H14A 109.5
C4A C14A H14B 109.5
H14A C14A H14B 109.5
C4A C14A H14C 109.5
H14A C14A H14C 109.5
H14B C14A H14C 109.5
C5A C15A H15A 109.5
C5A C15A H15B 109.5
H15A C15A H15B 109.5
C5A C15A H15C 109.5
H15A C15A H15C 109.5
H15B C15A H15C 109.5
C7B O3B H3BA 115(2)
C12B O4B H4BA 112(2)
C2B C1B C10B 119.19(19)
C2B C1B H1BA 120.4
C10B C1B H1BA 120.4
C1B C2B C3B 121.6(2)
C1B C2B H2BA 119.2
C3B C2B H2BA 119.2
O1B C3B C2B 120.1(2)
O1B C3B C4B 121.84(19)
C2B C3B C4B 118.07(16)
C14B C4B C3B 109.42(15)
C14B C4B C5B 112.08(14)
C3B C4B C5B 108.54(14)
C14B C4B C12B 111.89(15)
C3B C4B C12B 107.69(13)
C5B C4B C12B 107.06(12)
C6B C5B C10B 110.53(14)
C6B C5B C15B 108.51(14)
C10B C5B C15B 109.51(15)
C6B C5B C4B 111.02(14)
C10B C5B C4B 104.67(14)
C15B C5B C4B 112.57(14)
C5B C6B C7B 110.60(14)
C5B C6B H6C 109.5
C7B C6B H6C 109.5
C5B C6B H6D 109.5
C7B C6B H6D 109.5
H6C C6B H6D 108.1
O3B C7B C6B 108.96(15)
O3B C7B C8B 110.56(15)
C6B C7B C8B 104.10(14)
O3B C7B C11B 108.80(14)
C6B C7B C11B 109.95(14)
C8B C7B C11B 114.30(14)
O2B C8B C9B 122.57(17)
O2B C8B C7B 121.33(19)
C9B C8B C7B 116.10(15)
C10B C9B C8B 120.86(16)
C10B C9B H9BB 119.6
C8B C9B H9BB 119.6
C9B C10B C1B 120.69(17)
C9B C10B C5B 122.35(17)
C1B C10B C5B 116.29(16)
C13B C11B C12B 110.16(15)
C13B C11B C7B 111.58(15)
C12B C11B C7B 116.33(14)
C13B C11B H11B 106.0
C12B C11B H11B 106.0
C7B C11B H11B 106.0
O4B C12B C11B 110.77(14)
O4B C12B C4B 111.17(13)
C11B C12B C4B 114.20(13)
O4B C12B H12B 106.7
C11B C12B H12B 106.7
C4B C12B H12B 106.7
C11B C13B H13D 109.5
C11B C13B H13E 109.5
H13D C13B H13E 109.5
C11B C13B H13F 109.5
H13D C13B H13F 109.5
H13E C13B H13F 109.5
C4B C14B H14D 109.5
C4B C14B H14E 109.5
H14D C14B H14E 109.5
C4B C14B H14F 109.5
H14D C14B H14F 109.5
H14E C14B H14F 109.5
C5B C15B H15D 109.5
C5B C15B H15E 109.5
H15D C15B H15E 109.5
C5B C15B H15F 109.5
H15D C15B H15F 109.5
H15E C15B H15F 109.5

loop_
_geom_bond_atom_site_label_1
_geom_bond_atom_site_label_2
_geom_bond_distance
O1A C3A 1.217(3)
O2A C8A 1.216(3)
O3A C7A 1.428(2)
O3A H3AA 0.94(5)
O4A C12A 1.415(2)
O4A H4AA 0.94(3)
C1A C2A 1.329(4)
C1A C10A 1.460(3)
C1A H1AA 0.9300
C2A C3A 1.468(3)
C2A H2AA 0.9300
C3A C4A 1.539(3)
C4A C14A 1.526(3)
C4A C12A 1.561(3)
C4A C5A 1.564(3)
C5A C10A 1.516(3)
C5A C6A 1.521(3)
C5A C15A 1.530(3)
C6A C7A 1.504(3)
C6A H6A 0.9700
C6A H6B 0.9700
C7A C8A 1.526(3)
C7A C11A 1.550(3)
C8A C9A 1.458(3)
C9A C10A 1.340(4)
C9A H9AB 0.9300
C11A C13A 1.525(3)
C11A C12A 1.543(2)
C11A H11A 0.9800
C12A H12A 0.9800
C13A H13A 0.9600
C13A H13B 0.9600
C13A H13C 0.9600
C14A H14A 0.9600
C14A H14B 0.9600
C14A H14C 0.9600
C15A H15A 0.9600
C15A H15B 0.9600
C15A H15C 0.9600
O1B C3B 1.208(3)
O2B C8B 1.221(2)
O3B C7B 1.409(3)
O3B H3BA 0.87(3)
O4B C12B 1.423(2)
O4B H4BA 0.74(4)
C1B C2B 1.337(3)
C1B C10B 1.446(3)
C1B H1BA 0.9300
C2B C3B 1.481(3)
C2B H2BA 0.9300
C3B C4B 1.538(3)
C4B C14B 1.529(2)
C4B C5B 1.560(2)
C4B C12B 1.563(2)
C5B C6B 1.515(3)
C5B C10B 1.520(2)
C5B C15B 1.540(2)
C6B C7B 1.524(2)
C6B H6C 0.9700
C6B H6D 0.9700
C7B C8B 1.529(2)
C7B C11B 1.559(2)
C8B C9B 1.457(3)
C9B C10B 1.347(3)
C9B H9BB 0.9300
C11B C13B 1.525(3)
C11B C12B 1.542(3)
C11B H11B 0.9800
C12B H12B 0.9800
C13B H13D 0.9600
C13B H13E 0.9600
C13B H13F 0.9600
C14B H14D 0.9600
C14B H14E 0.9600
C14B H14F 0.9600
C15B H15D 0.9600
C15B H15E 0.9600
C15B H15F 0.9600

loop_
_geom_hbond_atom_site_label_D
_geom_hbond_atom_site_label_H
_geom_hbond_atom_site_label_A
_geom_hbond_distance_DH
_geom_hbond_distance_HA
_geom_hbond_distance_DA
_geom_hbond_angle_DHA
_geom_hbond_site_symmetry_A
O3A H3AA O2B 0.94(5) 2.14(4) 2.872(3) 134(3) .
O3B H3BA O3A 0.87(3) 2.12(3) 2.962(2) 165(3) .
O4A H4AA O4B 0.94(3) 1.95(3) 2.853(2) 162(3) 1_465
O4B H4BA O2B 0.74(4) 2.21(3) 2.920(2) 160(3) 1_655

loop_
_geom_torsion_atom_site_label_1
_geom_torsion_atom_site_label_2
_geom_torsion_atom_site_label_3
_geom_torsion_atom_site_label_4
_geom_torsion
C10A C1A C2A C3A 1.9(3)
C1A C2A C3A O1A 177.3(2)
C1A C2A C3A C4A -4.9(3)
O1A C3A C4A C14A -24.7(3)
C2A C3A C4A C14A 157.45(19)
O1A C3A C4A C12A 96.2(2)
C2A C3A C4A C12A -81.6(2)
O1A C3A C4A C5A -148.1(2)
C2A C3A C4A C5A 34.1(2)
C14A C4A C5A C10A -178.21(16)
C3A C4A C5A C10A -57.82(19)
C12A C4A C5A C10A 58.18(18)
C14A C4A C5A C6A 63.3(2)
C3A C4A C5A C6A -176.32(16)
C12A C4A C5A C6A -60.32(18)
C14A C4A C5A C15A -58.7(2)
C3A C4A C5A C15A 61.69(19)
C12A C4A C5A C15A 177.69(16)
C10A C5A C6A C7A -49.9(2)
C15A C5A C6A C7A -169.91(19)
C4A C5A C6A C7A 66.2(2)
C5A C6A C7A O3A -176.96(17)
C5A C6A C7A C8A 65.5(2)
C5A C6A C7A C11A -57.1(2)
O3A C7A C8A O2A 25.6(3)
C6A C7A C8A O2A 144.0(2)
C11A C7A C8A O2A -94.4(2)
O3A C7A C8A C9A -159.09(17)
C6A C7A C8A C9A -40.6(2)
C11A C7A C8A C9A 80.9(2)
O2A C8A C9A C10A 176.2(2)
C7A C8A C9A C10A 1.0(3)
C8A C9A C10A C1A -153.4(2)
C8A C9A C10A C5A 15.9(3)
C2A C1A C10A C9A 138.8(2)
C2A C1A C10A C5A -31.3(3)
C6A C5A C10A C9A 9.1(3)
C15A C5A C10A C9A 128.6(2)
C4A C5A C10A C9A -110.3(2)
C6A C5A C10A C1A 178.89(17)
C15A C5A C10A C1A -61.6(2)
C4A C5A C10A C1A 59.5(2)
O3A C7A C11A C13A -65.7(2)
C6A C7A C11A C13A 173.93(16)
C8A C7A C11A C13A 53.9(2)
O3A C7A C11A C12A 167.95(16)
C6A C7A C11A C12A 47.6(2)
C8A C7A C11A C12A -72.4(2)
C13A C11A C12A O4A 61.2(2)
C7A C11A C12A O4A -171.24(15)
C13A C11A C12A C4A -172.76(17)
C7A C11A C12A C4A -45.2(2)
C14A C4A C12A O4A 49.85(19)
C3A C4A C12A O4A -69.36(19)
C5A C4A C12A O4A 174.66(13)
C14A C4A C12A C11A -75.3(2)
C3A C4A C12A C11A 165.48(16)
C5A C4A C12A C11A 49.50(19)
C10B C1B C2B C3B 1.8(3)
C1B C2B C3B O1B 176.81(19)
C1B C2B C3B C4B -5.1(3)
O1B C3B C4B C14B -24.4(2)
C2B C3B C4B C14B 157.55(16)
O1B C3B C4B C5B -147.01(17)
C2B C3B C4B C5B 34.95(19)
O1B C3B C4B C12B 97.4(2)
C2B C3B C4B C12B -80.63(18)
C14B C4B C5B C6B 61.71(19)
C3B C4B C5B C6B -177.33(13)
C12B C4B C5B C6B -61.34(17)
C14B C4B C5B C10B -179.02(15)
C3B C4B C5B C10B -58.06(17)
C12B C4B C5B C10B 57.93(18)
C14B C4B C5B C15B -60.2(2)
C3B C4B C5B C15B 60.80(18)
C12B C4B C5B C15B 176.79(15)
C10B C5B C6B C7B -48.82(18)
C15B C5B C6B C7B -168.91(14)
C4B C5B C6B C7B 66.88(17)
C5B C6B C7B O3B -174.35(14)
C5B C6B C7B C8B 67.68(17)
C5B C6B C7B C11B -55.19(18)
O3B C7B C8B O2B 14.4(2)
C6B C7B C8B O2B 131.31(18)
C11B C7B C8B O2B -108.7(2)
O3B C7B C8B C9B -165.50(15)
C6B C7B C8B C9B -48.63(19)
C11B C7B C8B C9B 71.3(2)
O2B C8B C9B C10B -168.59(18)
C7B C8B C9B C10B 11.3(2)
C8B C9B C10B C1B -159.49(16)
C8B C9B C10B C5B 10.8(3)
C2B C1B C10B C9B 139.58(19)
C2B C1B C10B C5B -31.3(2)
C6B C5B C10B C9B 8.3(2)
C15B C5B C10B C9B 127.78(18)
C4B C5B C10B C9B -111.32(19)
C6B C5B C10B C1B 179.00(14)
C15B C5B C10B C1B -61.5(2)
C4B C5B C10B C1B 59.39(18)
O3B C7B C11B C13B -68.72(19)
C6B C7B C11B C13B 172.03(16)
C8B C7B C11B C13B 55.4(2)
O3B C7B C11B C12B 163.74(14)
C6B C7B C11B C12B 44.49(19)
C8B C7B C11B C12B -72.15(18)
C13B C11B C12B O4B 62.02(18)
C7B C11B C12B O4B -169.74(13)
C13B C11B C12B C4B -171.54(14)
C7B C11B C12B C4B -43.30(18)
C14B C4B C12B O4B 52.2(2)
C3B C4B C12B O4B -68.11(17)
C5B C4B C12B O4B 175.34(14)
C14B C4B C12B C11B -74.06(18)
C3B C4B C12B C11B 165.66(14)
C5B C4B C12B C11B 49.11(18)
